data_2312518
loop_
_publ_author_name
'Abrahams, Brendan F.'
'Commons, Christopher J.'
'Hudson, Timothy A.'
'Sanchez-Arlt, Robin'

_publ_section_title
;
 Supramolecular hydrogen-bonded networks formed from copper(II)
 carboxylate dimers.
;
_journal_coeditor_code JX3083
_journal_issue 6
_journal_name_full 'Acta crystallographica. Section C, Structural chemistry'
_journal_paper_doi 10.1107/S2053229624004534
_journal_volume 80
_journal_year 2024
_chemical_formula_iupac '[Cu2 (C7 H5 O3)3 (C2 H3 O2) (C4 H8 O2)], 3.5C4 H8 O2'
_chemical_formula_moiety 'C27 H26 Cu2 O13, 3.5(C4 H8 O2)'
_chemical_formula_sum 'C41 H54 Cu2 O20'
_chemical_formula_weight 993.92
_chemical_name_systematic
;
(\m-Acetato)(dioxane)tris(\m-4-hydroxybenzoato)dicopper(II) dioxane 3.5-solvate
;
_space_group_crystal_system monoclinic
_space_group_IT_number 15
_space_group_name_Hall '-I 2ya'
_space_group_name_H-M_alt 'I 1 2/a 1'
_atom_sites_solution_hydrogens mixed
_atom_sites_solution_primary dual
_audit_creation_method
;
Olex2 1.5
(compiled 2024.02.16 svn.r378c4104 for OlexSys, GUI svn.r6928)
;
_cell_angle_alpha 90
_cell_angle_beta 97.7020(10)
_cell_angle_gamma 90
_cell_formula_units_Z 8
_cell_length_a 19.4801(2)
_cell_length_b 13.0774(2)
_cell_length_c 34.5443(5)
_cell_measurement_reflns_used 12029
_cell_measurement_temperature 100.00(10)
_cell_measurement_theta_max 76.9760
_cell_measurement_theta_min 2.5890
_cell_volume 8720.7(2)
_computing_cell_refinement
;
CrysAlis PRO (Rigaku OD, 2018)
;
_computing_data_collection
;
CrysAlis PRO (Rigaku OD, 2018)
;
_computing_data_reduction
;
CrysAlis PRO (Rigaku OD, 2018)
;
_computing_molecular_graphics
;
OLEX2 (Dolomanov <i>et al.</i>, 2009)
;
_computing_publication_material
;
OLEX2 (Dolomanov <i>et al.</i>, 2009)
;
_computing_structure_refinement
;
SHELXL2018 (Sheldrick, 2015<i>b</i>)
;
_computing_structure_solution
;
SHELXT2014 (Sheldrick, 2015<i>a</i>)
;
_diffrn_ambient_temperature 100.00(10)
_diffrn_detector 'CCD plate'
_diffrn_measured_fraction_theta_full 0.996
_diffrn_measured_fraction_theta_max 0.966
_diffrn_measurement_device 'four-circle diffractometer'
_diffrn_measurement_device_type 'Rigaku XtaLAB Synergy Dualflex diffractometer with a HyPix detector'
_diffrn_measurement_method '\w scans'
_diffrn_radiation_monochromator mirror
_diffrn_radiation_probe x-ray
_diffrn_radiation_type 'Cu K\a'
_diffrn_radiation_wavelength 1.54184
_diffrn_reflns_av_R_equivalents 0.0712
_diffrn_reflns_av_unetI/netI 0.0538
_diffrn_reflns_limit_h_max 24
_diffrn_reflns_limit_h_min -24
_diffrn_reflns_limit_k_max 16
_diffrn_reflns_limit_k_min -16
_diffrn_reflns_limit_l_max 43
_diffrn_reflns_limit_l_min -28
_diffrn_reflns_number 37963
_diffrn_reflns_theta_full 67.684
_diffrn_reflns_theta_max 78.064
_diffrn_reflns_theta_min 4.083
_diffrn_source 'micro-focus sealed X-ray tube'
_exptl_absorpt_coefficient_mu 1.903
_exptl_absorpt_correction_T_max 1.00000
_exptl_absorpt_correction_T_min 0.76352
_exptl_absorpt_correction_type multi-scan
_exptl_absorpt_process_details
;
(CrysAlis PRO; Rigaku OD, 2018)
;
_exptl_crystal_colour 'clear light blue'
_exptl_crystal_density_diffrn 1.514
_exptl_crystal_description irregular
_exptl_crystal_F_000 4144
_exptl_crystal_size_max 0.26
_exptl_crystal_size_mid 0.089
_exptl_crystal_size_min 0.055
_refine_diff_density_max 1.116
_refine_diff_density_min -1.244
_refine_ls_extinction_method none
_refine_ls_goodness_of_fit_ref 1.091
_refine_ls_hydrogen_treatment constr
_refine_ls_matrix_type full
_refine_ls_number_parameters 436
_refine_ls_number_reflns 9032
_refine_ls_number_restraints 16
_refine_ls_restrained_S_all 1.104
_refine_ls_R_factor_all 0.0789
_refine_ls_R_factor_gt 0.0649
_refine_ls_shift/su_max 0.000
_refine_ls_shift/su_mean 0.000
_refine_ls_structure_factor_coef Fsqd
_refine_ls_weighting_details 'w=1/[\s^2^(Fo^2^)+(0.0941P)^2^+18.8122P] where P=(Fo^2^+2Fc^2^)/3'
_refine_ls_weighting_scheme calc
_refine_ls_wR_factor_gt 0.1813
_refine_ls_wR_factor_ref 0.1913
_reflns_number_gt 6906
_reflns_number_total 9032
_reflns_threshold_expression 'I > 2\s(I)'
_cod_data_source_file jx3083.cif
_cod_data_source_block compound_10
_cod_database_code 2312518
_shelx_space_group_comment
;
The symmetry employed for this shelxl refinement is uniquely defined
by the following loop, which should always be used as a source of
symmetry information in preference to the above space-group names.
They are only intended as comments.
;
_shelx_estimated_absorpt_t_min 0.638
_shelx_estimated_absorpt_t_max 0.903

loop_
_space_group_symop_operation_xyz
'x, y, z'
'-x+1/2, y, -z'
'x+1/2, y+1/2, z+1/2'
'-x+1, y+1/2, -z+1/2'
'-x, -y, -z'
'x-1/2, -y, z'
'-x+1/2, -y+1/2, -z+1/2'
'x, -y+1/2, z+1/2'

loop_
_atom_site_type_symbol
_atom_site_label
_atom_site_fract_x
_atom_site_fract_y
_atom_site_fract_z
_atom_site_U_iso_or_equiv
_atom_site_adp_type
_atom_site_calc_flag
_atom_site_occupancy
_atom_site_disorder_assembly
_atom_site_disorder_group
Cu Cu2 0.44041(2) 0.51623(4) 0.35763(2) 0.02947(15) Uani d 1 . .
Cu Cu1 0.30843(2) 0.50941(4) 0.35715(2) 0.02987(15) Uani d 1 . .
O O13 0.05315(11) 0.4778(2) 0.35721(7) 0.0337(5) Uani d 1 . .
O O2 0.30466(11) 0.5698(2) 0.30561(7) 0.0392(6) Uani d 1 . .
O O8 0.44644(12) 0.4646(2) 0.41110(7) 0.0407(6) Uani d 1 . .
O O1 0.41904(11) 0.5676(2) 0.30416(7) 0.0391(6) Uani d 1 . .
O O10 0.43263(12) 0.6561(2) 0.37857(8) 0.0404(6) Uani d 1 . .
O O12 0.19732(11) 0.5053(2) 0.35894(7) 0.0369(6) Uani d 1 . .
O O5 0.31312(12) 0.3742(2) 0.33394(7) 0.0393(6) Uani d 1 . .
O O4 0.42855(12) 0.3756(2) 0.33901(8) 0.0414(6) Uani d 1 . .
O O7 0.33150(11) 0.4503(2) 0.40920(7) 0.0406(6) Uani d 1 . .
O O11 0.31846(12) 0.6492(2) 0.37953(8) 0.0431(6) Uani d 1 . .
O O6 0.37646(14) -0.0615(2) 0.26699(9) 0.0566(8) Uani d 1 . .
H H6 0.411533 -0.095216 0.273652 0.085 Uiso d 1 . .
O O14 0.49812(14) 0.3538(2) 0.21595(10) 0.0573(8) Uani d 1 . .
O O3 0.30985(16) 0.7474(3) 0.13673(9) 0.0608(9) Uani d 1 . .
H H3 0.269905 0.772437 0.131840 0.091 Uiso calc 1 . .
C C9 0.37065(16) 0.2276(3) 0.31508(10) 0.0347(7) Uani d 1 . .
C C1 0.35749(16) 0.5857(3) 0.28908(10) 0.0334(7) Uani d 1 . .
C C8 0.37070(16) 0.3329(3) 0.33044(9) 0.0334(7) Uani d 1 . .
C C2 0.34527(17) 0.6291(3) 0.24884(10) 0.0366(7) Uani d 1 . .
C C15 0.39327(16) 0.4382(3) 0.42566(10) 0.0336(7) Uani d 1 . .
C C22 0.37622(19) 0.6950(3) 0.38545(11) 0.0398(8) Uani d 1 . .
C C16 0.40368(19) 0.3911(3) 0.46479(11) 0.0411(8) Uani d 1 . .
O O15 0.3630(2) 0.3028(4) 0.18432(12) 0.0898(13) Uani d 1 . .
C C3 0.27752(19) 0.6499(3) 0.23152(11) 0.0427(9) Uani d 1 . .
H H3A 0.239946 0.636583 0.245707 0.051 Uiso calc 1 . .
C C7 0.3989(2) 0.6463(4) 0.22722(13) 0.0539(11) Uani d 1 . .
H H7 0.445139 0.631333 0.238242 0.065 Uiso calc 1 . .
C C12 0.37601(19) 0.0322(3) 0.28385(12) 0.0445(9) Uani d 1 . .
C C14 0.43073(18) 0.1694(3) 0.32141(12) 0.0449(9) Uani d 1 . .
H H14 0.470813 0.197199 0.336437 0.054 Uiso calc 1 . .
C C10 0.3124(2) 0.1862(4) 0.29364(13) 0.0512(10) Uani d 1 . .
H H10 0.270403 0.223955 0.289909 0.061 Uiso calc 1 . .
C C4 0.2644(2) 0.6894(3) 0.19413(12) 0.0473(9) Uani d 1 . .
H H4 0.218118 0.703503 0.182926 0.057 Uiso calc 1 . .
C C26 0.08145(18) 0.5156(4) 0.32423(12) 0.0515(11) Uani d 1 . .
H H26A 0.081698 0.591269 0.324855 0.062 Uiso calc 1 . .
H H26B 0.051977 0.493612 0.300078 0.062 Uiso calc 1 . .
C C27 0.15447(18) 0.4770(4) 0.32362(12) 0.0534(12) Uani d 1 . .
H H27A 0.153967 0.401680 0.320873 0.064 Uiso calc 1 . .
H H27B 0.173591 0.506501 0.300920 0.064 Uiso calc 1 . .
C C13 0.43340(18) 0.0727(3) 0.30644(12) 0.0444(9) Uani d 1 . .
H H13 0.474695 0.033561 0.311605 0.053 Uiso calc 1 . .
C C11 0.3151(2) 0.0892(4) 0.27750(14) 0.0577(12) Uani d 1 . .
H H11 0.275376 0.061757 0.262081 0.069 Uiso calc 1 . .
O O9 0.4332(3) 0.2645(6) 0.57554(15) 0.158(3) Uani d 1 . .
H H9 0.475453 0.265261 0.584575 0.237 Uiso calc 1 . .
C C5 0.3185(2) 0.7083(4) 0.17307(12) 0.0493(10) Uani d 1 . .
C C17 0.3487(2) 0.3545(4) 0.48191(13) 0.0581(12) Uani d 1 . .
H H17 0.302917 0.359420 0.468479 0.070 Uiso calc 1 . .
C C25 0.09698(19) 0.5089(5) 0.39178(12) 0.0679(16) Uani d 1 . .
H H25A 0.077723 0.483734 0.415122 0.081 Uiso calc 1 . .
H H25B 0.098910 0.584502 0.393076 0.081 Uiso calc 1 . .
C C6 0.3860(2) 0.6851(4) 0.18967(13) 0.0611(13) Uani d 1 . .
H H6A 0.423384 0.695983 0.175093 0.073 Uiso calc 1 . .
C C24 0.16922(19) 0.4665(5) 0.39156(12) 0.0666(15) Uani d 1 . .
H H24A 0.198972 0.486336 0.415911 0.080 Uiso calc 1 . .
H H24B 0.167409 0.390914 0.390270 0.080 Uiso calc 1 . .
C C28 0.4463(3) 0.3372(6) 0.23929(15) 0.0812(18) Uani d 1 . .
H H28A 0.454840 0.381743 0.262597 0.097 Uiso calc 1 . .
H H28B 0.448857 0.265315 0.248406 0.097 Uiso calc 1 . .
C C18 0.3600(3) 0.3100(5) 0.51906(16) 0.0782(17) Uani d 1 . .
H H18 0.322004 0.283295 0.530427 0.094 Uiso calc 1 . .
C C21 0.4693(3) 0.3848(5) 0.48548(13) 0.0758(17) Uani d 1 . .
H H21 0.507538 0.410986 0.474207 0.091 Uiso calc 1 . .
C C23 0.3785(3) 0.8010(4) 0.40150(16) 0.0635(12) Uani d 1 . .
H H23A 0.426723 0.820561 0.409991 0.095 Uiso calc 1 . .
H H23B 0.352366 0.803686 0.423833 0.095 Uiso calc 1 . .
H H23C 0.357871 0.848395 0.381235 0.095 Uiso calc 1 . .
C C29 0.3787(3) 0.3565(5) 0.21985(17) 0.0744(15) Uani d 1 . .
H H29A 0.344515 0.337519 0.237407 0.089 Uiso calc 1 . .
H H29B 0.373770 0.430747 0.214539 0.089 Uiso calc 1 . .
C C19 0.4246(4) 0.3046(7) 0.53894(17) 0.116(3) Uani d 1 . .
C C20 0.4805(4) 0.3411(8) 0.52241(17) 0.124(4) Uani d 1 . .
H H20 0.526012 0.336326 0.536121 0.149 Uiso calc 1 . .
C C30 0.4107(5) 0.3217(7) 0.16096(17) 0.116(3) Uani d 1 . .
H H30A 0.408630 0.394801 0.153427 0.140 Uiso calc 1 . .
H H30B 0.400532 0.280473 0.136838 0.140 Uiso calc 1 . .
C C31 0.4837(4) 0.2964(6) 0.1809(2) 0.111(2) Uani d 1 . .
H H31A 0.487082 0.222395 0.186889 0.133 Uiso calc 1 . .
H H31B 0.518025 0.313050 0.163161 0.133 Uiso calc 1 . .

loop_
_atom_site_aniso_label
_atom_site_aniso_U_11
_atom_site_aniso_U_22
_atom_site_aniso_U_33
_atom_site_aniso_U_12
_atom_site_aniso_U_13
_atom_site_aniso_U_23
Cu2 0.0139(2) 0.0439(3) 0.0306(3) 0.00001(17) 0.00304(18) 0.00413(19)
Cu1 0.0141(2) 0.0458(3) 0.0299(3) 0.00123(17) 0.00361(18) 0.00215(19)
O13 0.0140(10) 0.0547(15) 0.0323(12) -0.0001(9) 0.0024(9) -0.0018(10)
O2 0.0174(10) 0.0651(17) 0.0350(13) 0.0040(10) 0.0032(9) 0.0106(11)
O8 0.0192(11) 0.0681(17) 0.0344(13) 0.0011(11) 0.0019(9) 0.0134(12)
O1 0.0179(10) 0.0665(17) 0.0333(12) 0.0046(10) 0.0044(9) 0.0117(11)
O10 0.0242(11) 0.0463(14) 0.0505(15) -0.0023(10) 0.0043(10) -0.0021(11)
O12 0.0115(10) 0.0643(17) 0.0348(13) -0.0018(9) 0.0026(9) -0.0039(11)
O5 0.0208(11) 0.0492(15) 0.0481(14) -0.0002(10) 0.0055(10) -0.0067(11)
O4 0.0197(11) 0.0505(15) 0.0542(16) -0.0018(10) 0.0058(10) -0.0065(12)
O7 0.0195(11) 0.0685(17) 0.0341(13) -0.0011(11) 0.0049(9) 0.0095(12)
O11 0.0251(12) 0.0549(16) 0.0491(15) 0.0043(11) 0.0045(10) -0.0068(12)
O6 0.0317(13) 0.0620(19) 0.074(2) 0.0072(12) 0.0001(13) -0.0295(15)
O14 0.0350(15) 0.0607(19) 0.078(2) -0.0055(13) 0.0151(14) -0.0013(15)
O3 0.0489(17) 0.088(2) 0.0479(16) 0.0206(16) 0.0153(13) 0.0219(16)
C9 0.0215(14) 0.050(2) 0.0336(17) 0.0012(13) 0.0068(13) -0.0020(15)
C1 0.0244(15) 0.0438(19) 0.0319(17) 0.0028(13) 0.0035(13) 0.0018(14)
C8 0.0191(14) 0.051(2) 0.0298(17) 0.0008(13) 0.0029(12) 0.0024(14)
C2 0.0286(16) 0.046(2) 0.0368(18) 0.0066(14) 0.0082(14) 0.0028(15)
C15 0.0218(14) 0.048(2) 0.0305(17) -0.0002(13) 0.0024(12) -0.0007(14)
C22 0.0325(17) 0.050(2) 0.0359(19) 0.0023(15) 0.0022(14) 0.0023(15)
C16 0.0352(18) 0.054(2) 0.0364(19) 0.0087(16) 0.0139(15) 0.0085(16)
O15 0.073(3) 0.113(3) 0.078(3) -0.029(2) -0.010(2) -0.027(2)
C3 0.0306(17) 0.059(2) 0.040(2) 0.0040(16) 0.0095(15) 0.0056(17)
C7 0.034(2) 0.079(3) 0.050(2) 0.0111(19) 0.0100(17) 0.020(2)
C12 0.0282(17) 0.058(2) 0.046(2) 0.0032(16) 0.0027(15) -0.0163(18)
C14 0.0229(16) 0.054(2) 0.057(2) -0.0002(15) -0.0006(15) -0.0024(18)
C10 0.0293(18) 0.062(3) 0.060(3) 0.0056(17) -0.0023(17) -0.016(2)
C4 0.0341(19) 0.063(3) 0.046(2) 0.0114(17) 0.0087(16) 0.0089(18)
C26 0.0169(16) 0.091(3) 0.047(2) -0.0021(17) 0.0028(15) 0.021(2)
C27 0.0153(16) 0.109(4) 0.036(2) -0.0032(18) 0.0046(14) -0.004(2)
C13 0.0215(16) 0.053(2) 0.058(2) 0.0058(14) 0.0001(15) -0.0053(18)
C11 0.0289(18) 0.068(3) 0.072(3) 0.0014(18) -0.0059(18) -0.030(2)
O9 0.147(4) 0.254(7) 0.091(3) 0.129(5) 0.079(3) 0.122(4)
C5 0.042(2) 0.062(3) 0.045(2) 0.0126(18) 0.0121(17) 0.0139(19)
C17 0.050(2) 0.078(3) 0.051(2) 0.006(2) 0.025(2) 0.017(2)
C25 0.0136(16) 0.153(5) 0.038(2) -0.001(2) 0.0074(15) -0.019(3)
C6 0.039(2) 0.094(4) 0.054(3) 0.017(2) 0.0193(19) 0.029(2)
C24 0.0168(17) 0.143(5) 0.040(2) 0.008(2) 0.0041(15) 0.020(3)
C28 0.056(3) 0.134(5) 0.057(3) -0.042(3) 0.021(2) -0.011(3)
C18 0.100(4) 0.080(4) 0.066(3) 0.015(3) 0.054(3) 0.028(3)
C21 0.047(3) 0.139(5) 0.041(2) 0.026(3) 0.004(2) 0.032(3)
C23 0.052(3) 0.055(3) 0.084(3) 0.002(2) 0.010(2) -0.016(2)
C29 0.046(3) 0.098(4) 0.081(4) -0.006(3) 0.015(2) -0.024(3)
C19 0.132(6) 0.166(7) 0.061(3) 0.103(5) 0.049(4) 0.063(4)
C20 0.091(5) 0.234(10) 0.051(3) 0.072(6) 0.024(3) 0.061(5)
C30 0.172(6) 0.132(5) 0.046(3) -0.072(5) 0.020(4) -0.036(3)
C31 0.117(5) 0.095(4) 0.139(5) -0.027(4) 0.090(4) -0.061(4)

loop_
_atom_type_symbol
_atom_type_description
_atom_type_scat_dispersion_real
_atom_type_scat_dispersion_imag
_atom_type_scat_source
C C 0.0181 0.0091 'International Tables Vol C Tables 4.2.6.8 and 6.1.1.4'
H H 0.0000 0.0000 'International Tables Vol C Tables 4.2.6.8 and 6.1.1.4'
Cu Cu -1.9646 0.5888 'International Tables Vol C Tables 4.2.6.8 and 6.1.1.4'
O O 0.0492 0.0322 'International Tables Vol C Tables 4.2.6.8 and 6.1.1.4'

loop_
_geom_angle_atom_site_label_1
_geom_angle_atom_site_label_2
_geom_angle_atom_site_label_3
_geom_angle_site_symmetry_1
_geom_angle_site_symmetry_3
_geom_angle
_geom_angle_publ_flag
O8 Cu2 O13 . 6_665 94.87(9) ?
O8 Cu2 O1 . . 171.23(9) ?
O8 Cu2 O10 . . 88.38(12) ?
O1 Cu2 O13 . 6_665 93.90(9) ?
O1 Cu2 O10 . . 90.61(12) ?
O10 Cu2 O13 . 6_665 95.46(10) ?
O4 Cu2 O13 . 6_665 96.05(10) ?
O4 Cu2 O8 . . 88.61(12) ?
O4 Cu2 O1 . . 90.65(12) ?
O4 Cu2 O10 . . 168.31(10) ?
O2 Cu1 O12 . . 96.93(9) ?
O2 Cu1 O5 . . 89.40(11) ?
O2 Cu1 O7 . . 168.97(9) ?
O2 Cu1 O11 . . 88.41(12) ?
O5 Cu1 O12 . . 95.24(10) ?
O5 Cu1 O7 . . 90.13(12) ?
O5 Cu1 O11 . . 171.36(10) ?
O7 Cu1 O12 . . 94.09(9) ?
O7 Cu1 O11 . . 90.42(12) ?
O11 Cu1 O12 . . 93.33(10) ?
C26 O13 Cu2 . 6_565 119.2(2) ?
C26 O13 C25 . . 108.6(3) ?
C25 O13 Cu2 . 6_565 118.0(2) ?
C1 O2 Cu1 . . 123.4(2) ?
C15 O8 Cu2 . . 121.6(2) ?
C1 O1 Cu2 . . 121.6(2) ?
C22 O10 Cu2 . . 123.5(2) ?
C27 O12 Cu1 . . 116.8(2) ?
C24 O12 Cu1 . . 121.7(2) ?
C24 O12 C27 . . 110.1(3) ?
C8 O5 Cu1 . . 121.2(2) ?
C8 O4 Cu2 . . 124.0(2) ?
C15 O7 Cu1 . . 123.3(2) ?
C22 O11 Cu1 . . 122.5(2) ?
C12 O6 H6 . . 114.7 ?
C28 O14 C31 . . 109.6(4) ?
C5 O3 H3 . . 109.5 ?
C14 C9 C8 . . 119.7(3) ?
C10 C9 C8 . . 121.4(3) ?
C10 C9 C14 . . 118.9(4) ?
O2 C1 O1 . . 124.8(3) ?
O2 C1 C2 . . 116.6(3) ?
O1 C1 C2 . . 118.7(3) ?
O5 C8 C9 . . 118.4(3) ?
O4 C8 O5 . . 124.4(3) ?
O4 C8 C9 . . 117.2(3) ?
C3 C2 C1 . . 119.7(3) ?
C7 C2 C1 . . 121.9(3) ?
C7 C2 C3 . . 118.4(3) ?
O8 C15 O7 . . 124.6(3) ?
O8 C15 C16 . . 117.5(3) ?
O7 C15 C16 . . 117.9(3) ?
O10 C22 O11 . . 123.8(4) ?
O10 C22 C23 . . 117.4(4) ?
O11 C22 C23 . . 118.7(4) ?
C17 C16 C15 . . 121.3(4) ?
C17 C16 C21 . . 118.4(4) ?
C21 C16 C15 . . 120.2(3) ?
C30 O15 C29 . . 110.3(4) ?
C2 C3 H3A . . 119.4 ?
C4 C3 C2 . . 121.2(3) ?
C4 C3 H3A . . 119.4 ?
C2 C7 H7 . . 119.6 ?
C2 C7 C6 . . 120.7(4) ?
C6 C7 H7 . . 119.6 ?
O6 C12 C13 . . 122.5(3) ?
O6 C12 C11 . . 118.1(3) ?
C13 C12 C11 . . 119.4(4) ?
C9 C14 H14 . . 119.3 ?
C13 C14 C9 . . 121.4(3) ?
C13 C14 H14 . . 119.3 ?
C9 C10 H10 . . 120.0 ?
C9 C10 C11 . . 120.1(4) ?
C11 C10 H10 . . 120.0 ?
C3 C4 H4 . . 120.0 ?
C5 C4 C3 . . 120.0(4) ?
C5 C4 H4 . . 120.0 ?
O13 C26 H26A . . 109.4 ?
O13 C26 H26B . . 109.4 ?
O13 C26 C27 . . 111.3(3) ?
H26A C26 H26B . . 108.0 ?
C27 C26 H26A . . 109.4 ?
C27 C26 H26B . . 109.4 ?
O12 C27 C26 . . 110.1(3) ?
O12 C27 H27A . . 109.6 ?
O12 C27 H27B . . 109.6 ?
C26 C27 H27A . . 109.6 ?
C26 C27 H27B . . 109.6 ?
H27A C27 H27B . . 108.2 ?
C12 C13 H13 . . 120.0 ?
C14 C13 C12 . . 119.9(3) ?
C14 C13 H13 . . 120.0 ?
C12 C11 H11 . . 119.9 ?
C10 C11 C12 . . 120.2(4) ?
C10 C11 H11 . . 119.9 ?
C19 O9 H9 . . 109.5 ?
O3 C5 C4 . . 123.4(4) ?
O3 C5 C6 . . 117.4(4) ?
C4 C5 C6 . . 119.2(4) ?
C16 C17 H17 . . 119.9 ?
C16 C17 C18 . . 120.1(5) ?
C18 C17 H17 . . 119.9 ?
O13 C25 H25A . . 109.7 ?
O13 C25 H25B . . 109.7 ?
O13 C25 C24 . . 110.0(4) ?
H25A C25 H25B . . 108.2 ?
C24 C25 H25A . . 109.7 ?
C24 C25 H25B . . 109.7 ?
C7 C6 C5 . . 120.5(4) ?
C7 C6 H6A . . 119.7 ?
C5 C6 H6A . . 119.7 ?
O12 C24 C25 . . 109.4(4) ?
O12 C24 H24A . . 109.8 ?
O12 C24 H24B . . 109.8 ?
C25 C24 H24A . . 109.8 ?
C25 C24 H24B . . 109.8 ?
H24A C24 H24B . . 108.2 ?
O14 C28 H28A . . 108.9 ?
O14 C28 H28B . . 108.9 ?
O14 C28 C29 . . 113.4(5) ?
H28A C28 H28B . . 107.7 ?
C29 C28 H28A . . 108.9 ?
C29 C28 H28B . . 108.9 ?
C17 C18 H18 . . 119.7 ?
C19 C18 C17 . . 120.6(5) ?
C19 C18 H18 . . 119.7 ?
C16 C21 H21 . . 119.3 ?
C16 C21 C20 . . 121.4(5) ?
C20 C21 H21 . . 119.3 ?
C22 C23 H23A . . 109.5 ?
C22 C23 H23B . . 109.5 ?
C22 C23 H23C . . 109.5 ?
H23A C23 H23B . . 109.5 ?
H23A C23 H23C . . 109.5 ?
H23B C23 H23C . . 109.5 ?
O15 C29 C28 . . 113.7(5) ?
O15 C29 H29A . . 108.8 ?
O15 C29 H29B . . 108.8 ?
C28 C29 H29A . . 108.8 ?
C28 C29 H29B . . 108.8 ?
H29A C29 H29B . . 107.7 ?
O9 C19 C20 . . 120.9(7) ?
C18 C19 O9 . . 118.9(7) ?
C18 C19 C20 . . 120.2(5) ?
C21 C20 H20 . . 120.4 ?
C19 C20 C21 . . 119.1(6) ?
C19 C20 H20 . . 120.4 ?
O15 C30 H30A . . 109.3 ?
O15 C30 H30B . . 109.3 ?
O15 C30 C31 . . 111.6(6) ?
H30A C30 H30B . . 108.0 ?
C31 C30 H30A . . 109.3 ?
C31 C30 H30B . . 109.3 ?
O14 C31 C30 . . 109.6(5) ?
O14 C31 H31A . . 109.8 ?
O14 C31 H31B . . 109.8 ?
C30 C31 H31A . . 109.8 ?
C30 C31 H31B . . 109.8 ?
H31A C31 H31B . . 108.2 ?

loop_
_geom_bond_atom_site_label_1
_geom_bond_atom_site_label_2
_geom_bond_site_symmetry_2
_geom_bond_distance
_geom_bond_publ_flag
Cu2 O13 6_665 2.199(2) ?
Cu2 O8 . 1.955(2) ?
Cu2 O1 . 1.957(2) ?
Cu2 O10 . 1.981(3) ?
Cu2 O4 . 1.951(3) ?
Cu1 O2 . 1.940(2) ?
Cu1 O12 . 2.174(2) ?
Cu1 O5 . 1.948(3) ?
Cu1 O7 . 1.953(2) ?
Cu1 O11 . 1.984(3) ?
O13 C26 . 1.419(4) ?
O13 C25 . 1.431(5) ?
O2 C1 . 1.259(4) ?
O8 C15 . 1.259(4) ?
O1 C1 . 1.264(4) ?
O10 C22 . 1.261(4) ?
O12 C27 . 1.432(4) ?
O12 C24 . 1.412(5) ?
O5 C8 . 1.266(4) ?
O4 C8 . 1.257(4) ?
O7 C15 . 1.270(4) ?
O11 C22 . 1.267(4) ?
O6 H6 . 0.8199 ?
O6 C12 . 1.356(5) ?
O14 C28 . 1.391(5) ?
O14 C31 . 1.421(7) ?
O3 H3 . 0.8400 ?
O3 C5 . 1.345(5) ?
C9 C8 . 1.475(5) ?
C9 C14 . 1.389(5) ?
C9 C10 . 1.380(5) ?
C1 C2 . 1.491(5) ?
C2 C3 . 1.401(5) ?
C2 C7 . 1.382(5) ?
C15 C16 . 1.474(5) ?
C22 C23 . 1.492(6) ?
C16 C17 . 1.378(5) ?
C16 C21 . 1.380(6) ?
O15 C29 . 1.412(6) ?
O15 C30 . 1.334(8) ?
C3 H3A . 0.9500 ?
C3 C4 . 1.383(5) ?
C7 H7 . 0.9500 ?
C7 C6 . 1.384(6) ?
C12 C13 . 1.381(5) ?
C12 C11 . 1.393(5) ?
C14 H14 . 0.9500 ?
C14 C13 . 1.370(6) ?
C10 H10 . 0.9500 ?
C10 C11 . 1.388(6) ?
C4 H4 . 0.9500 ?
C4 C5 . 1.382(5) ?
C26 H26A . 0.9900 ?
C26 H26B . 0.9900 ?
C26 C27 . 1.512(5) ?
C27 H27A . 0.9900 ?
C27 H27B . 0.9900 ?
C13 H13 . 0.9500 ?
C11 H11 . 0.9500 ?
O9 H9 . 0.8400 ?
O9 C19 . 1.358(6) ?
C5 C6 . 1.395(6) ?
C17 H17 . 0.9500 ?
C17 C18 . 1.399(7) ?
C25 H25A . 0.9900 ?
C25 H25B . 0.9900 ?
C25 C24 . 1.514(5) ?
C6 H6A . 0.9500 ?
C24 H24A . 0.9900 ?
C24 H24B . 0.9900 ?
C28 H28A . 0.9900 ?
C28 H28B . 0.9900 ?
C28 C29 . 1.419(8) ?
C18 H18 . 0.9500 ?
C18 C19 . 1.352(10) ?
C21 H21 . 0.9500 ?
C21 C20 . 1.389(7) ?
C23 H23A . 0.9800 ?
C23 H23B . 0.9800 ?
C23 H23C . 0.9800 ?
C29 H29A . 0.9900 ?
C29 H29B . 0.9900 ?
C19 C20 . 1.380(11) ?
C20 H20 . 0.9500 ?
C30 H30A . 0.9900 ?
C30 H30B . 0.9900 ?
C30 C31 . 1.530(12) ?
C31 H31A . 0.9900 ?
C31 H31B . 0.9900 ?

loop_
_geom_torsion_atom_site_label_1
_geom_torsion_atom_site_label_2
_geom_torsion_atom_site_label_3
_geom_torsion_atom_site_label_4
_geom_torsion_site_symmetry_1
_geom_torsion_site_symmetry_2
_geom_torsion_site_symmetry_3
_geom_torsion_site_symmetry_4
_geom_torsion
_geom_torsion_publ_flag
Cu2 O13 C26 C27 6_565 . . . -162.8(3) ?
Cu2 O13 C25 C24 6_565 . . . 160.5(3) ?
Cu2 O8 C15 O7 . . . . -6.6(5) ?
Cu2 O8 C15 C16 . . . . 174.3(3) ?
Cu2 O1 C1 O2 . . . . -2.6(5) ?
Cu2 O1 C1 C2 . . . . 177.3(2) ?
Cu2 O10 C22 O11 . . . . -0.4(5) ?
Cu2 O10 C22 C23 . . . . 179.5(3) ?
Cu2 O4 C8 O5 . . . . -2.3(5) ?
Cu2 O4 C8 C9 . . . . 177.3(2) ?
Cu1 O2 C1 O1 . . . . -2.3(5) ?
Cu1 O2 C1 C2 . . . . 177.8(2) ?
Cu1 O12 C27 C26 . . . . -158.4(3) ?
Cu1 O12 C24 C25 . . . . 158.4(3) ?
Cu1 O5 C8 O4 . . . . -4.5(5) ?
Cu1 O5 C8 C9 . . . . 175.9(2) ?
Cu1 O7 C15 O8 . . . . 1.9(5) ?
Cu1 O7 C15 C16 . . . . -179.1(3) ?
Cu1 O11 C22 O10 . . . . -1.5(5) ?
Cu1 O11 C22 C23 . . . . 178.5(3) ?
O13 C26 C27 O12 . . . . -57.2(5) ?
O13 C25 C24 O12 . . . . 61.2(6) ?
O2 C1 C2 C3 . . . . -0.1(5) ?
O2 C1 C2 C7 . . . . -177.6(4) ?
O8 C15 C16 C17 . . . . -176.1(4) ?
O8 C15 C16 C21 . . . . 5.2(6) ?
O1 C1 C2 C3 . . . . -180.0(4) ?
O1 C1 C2 C7 . . . . 2.5(6) ?
O7 C15 C16 C17 . . . . 4.7(6) ?
O7 C15 C16 C21 . . . . -174.0(4) ?
O6 C12 C13 C14 . . . . 177.3(4) ?
O6 C12 C11 C10 . . . . -179.0(4) ?
O14 C28 C29 O15 . . . . 53.8(8) ?
O3 C5 C6 C7 . . . . 178.8(5) ?
C9 C14 C13 C12 . . . . 1.4(6) ?
C9 C10 C11 C12 . . . . 1.9(7) ?
C1 C2 C3 C4 . . . . -179.4(4) ?
C1 C2 C7 C6 . . . . 178.9(4) ?
C8 C9 C14 C13 . . . . -177.7(4) ?
C8 C9 C10 C11 . . . . 176.0(4) ?
C2 C3 C4 C5 . . . . 0.5(7) ?
C2 C7 C6 C5 . . . . 0.5(8) ?
C15 C16 C17 C18 . . . . 179.9(5) ?
C15 C16 C21 C20 . . . . 179.9(6) ?
C16 C17 C18 C19 . . . . 1.6(9) ?
C16 C21 C20 C19 . . . . -1.0(12) ?
O15 C30 C31 O14 . . . . -57.8(8) ?
C3 C2 C7 C6 . . . . 1.3(7) ?
C3 C4 C5 O3 . . . . -179.4(4) ?
C3 C4 C5 C6 . . . . 1.3(7) ?
C7 C2 C3 C4 . . . . -1.8(7) ?
C14 C9 C8 O5 . . . . -161.0(3) ?
C14 C9 C8 O4 . . . . 19.3(5) ?
C14 C9 C10 C11 . . . . -2.5(6) ?
C10 C9 C8 O5 . . . . 20.5(5) ?
C10 C9 C8 O4 . . . . -159.1(4) ?
C10 C9 C14 C13 . . . . 0.8(6) ?
C4 C5 C6 C7 . . . . -1.8(8) ?
C26 O13 C25 C24 . . . . -59.8(5) ?
C27 O12 C24 C25 . . . . -59.4(5) ?
C13 C12 C11 C10 . . . . 0.3(7) ?
C11 C12 C13 C14 . . . . -1.9(7) ?
O9 C19 C20 C21 . . . . -177.8(8) ?
C17 C16 C21 C20 . . . . 1.2(9) ?
C17 C18 C19 O9 . . . . 177.5(7) ?
C17 C18 C19 C20 . . . . -1.4(12) ?
C25 O13 C26 C27 . . . . 58.1(5) ?
C24 O12 C27 C26 . . . . 57.4(5) ?
C28 O14 C31 C30 . . . . 54.1(8) ?
C18 C19 C20 C21 . . . . 1.1(13) ?
C21 C16 C17 C18 . . . . -1.4(8) ?
C29 O15 C30 C31 . . . . 55.7(8) ?
C30 O15 C29 C28 . . . . -54.5(9) ?
C31 O14 C28 C29 . . . . -54.0(8) ?
